data_2216879
loop_
_publ_author_name
'Mustafa Tombul'
'Kutalm\?i\,s G\"uven'
'Ingrid Svoboda'

_publ_section_title
;
 Dimethylammonium bis(3-oxidonaphthalene-2-carboxylato)borate
 hemihydrate
;
_journal_coeditor_code AT2517
_journal_issue 1
_journal_name_full 'Acta Crystallographica Section E'
_journal_page_first o309
_journal_page_last o310
_journal_paper_doi 10.1107/S1600536807066810
_journal_volume 64
_journal_year 2008
_chemical_formula_iupac 'C2 H8 N + , C22 H12 B O6 - , 0.5H2 O'
_chemical_formula_moiety 'C2 H8 N + , C22 H12 B O6 - , 0.5H2 O'
_chemical_formula_sum 'C24 H21 B N O6.5'
_chemical_formula_weight 438.24
_chemical_name_systematic
;
Dimethylammonium bis(3-oxidonaphthalene-2-carboxylato)borate hemihydrate
;
_space_group_IT_number 15
_symmetry_cell_setting monoclinic
_symmetry_space_group_name_Hall '-C 2yc'
_symmetry_space_group_name_H-M 'C 1 2/c 1'
_atom_sites_solution_hydrogens geom
_atom_sites_solution_primary direct
_atom_sites_solution_secondary difmap
_cell_angle_alpha 90.00
_cell_angle_beta 112.628(7)
_cell_angle_gamma 90.00
_cell_formula_units_Z 8
_cell_length_a 32.011(3)
_cell_length_b 9.7740(10)
_cell_length_c 14.7420(10)
_cell_measurement_reflns_used 2075
_cell_measurement_temperature 303(2)
_cell_measurement_theta_max 21.119
_cell_measurement_theta_min 2.490
_cell_volume 4257.4(7)
_computing_cell_refinement
;
CrysAlis RED (Oxford Diffraction, 2006)
;
_computing_data_collection
;
CrysAlis CCD (Oxford Diffraction, 2006)
;
_computing_data_reduction
;
CrysAlis RED (Oxford Diffraction, 2006)
;
_computing_molecular_graphics
;
Mercury (Macrae <i>et al.</i>, 2006).
;
_computing_publication_material 'publCIF (Westrip, 2008)'
_computing_structure_refinement 'SHELXL97 (Sheldrick, 1997)'
_computing_structure_solution 'SHELXS97 (Sheldrick, 1997)'
_diffrn_ambient_temperature 303(2)
_diffrn_detector_area_resol_mean 8.4012
_diffrn_measured_fraction_theta_full 0.994
_diffrn_measured_fraction_theta_max 0.994
_diffrn_measurement_device_type
;
Oxford Diffraction Xcalibur diffractometer with a Sapphire CCD detector
;
_diffrn_measurement_method
;
Rotation method data acquisition using \w and \f
;
_diffrn_radiation_monochromator graphite
_diffrn_radiation_source 'fine-focus sealed tube'
_diffrn_radiation_type MoK\a
_diffrn_radiation_wavelength 0.71073
_diffrn_reflns_av_R_equivalents 0.0792
_diffrn_reflns_av_sigmaI/netI 0.1284
_diffrn_reflns_limit_h_max 40
_diffrn_reflns_limit_h_min -40
_diffrn_reflns_limit_k_max 12
_diffrn_reflns_limit_k_min -9
_diffrn_reflns_limit_l_max 18
_diffrn_reflns_limit_l_min -18
_diffrn_reflns_number 16173
_diffrn_reflns_theta_full 26.37
_diffrn_reflns_theta_max 26.37
_diffrn_reflns_theta_min 2.50
_diffrn_standards_decay_% 0
_exptl_absorpt_coefficient_mu 0.099
_exptl_absorpt_correction_T_max 0.994
_exptl_absorpt_correction_T_min 0.981
_exptl_absorpt_correction_type numerical
_exptl_absorpt_process_details
;
[absorption correction using a multifaceted crystal
model based on expressions derived (Clark & Reid, 1995)]
;
_exptl_crystal_colour 'light yellow '
_exptl_crystal_density_diffrn 1.367
_exptl_crystal_density_method 'not measured'
_exptl_crystal_description 'rod shape'
_exptl_crystal_F_000 1832
_exptl_crystal_size_max 0.48
_exptl_crystal_size_mid 0.08
_exptl_crystal_size_min 0.08
_refine_diff_density_max 0.211
_refine_diff_density_min -0.229
_refine_ls_extinction_method none
_refine_ls_goodness_of_fit_ref 1.117
_refine_ls_hydrogen_treatment mixed
_refine_ls_matrix_type full
_refine_ls_number_parameters 299
_refine_ls_number_reflns 4321
_refine_ls_number_restraints 3
_refine_ls_restrained_S_all 1.117
_refine_ls_R_factor_all 0.2506
_refine_ls_R_factor_gt 0.0928
_refine_ls_shift/su_max 0.000
_refine_ls_shift/su_mean 0.000
_refine_ls_structure_factor_coef Fsqd
_refine_ls_weighting_details 'calc w=1/[\s^2^(Fo^2^)+(0.0247P)^2^+7.7951P] where P=(Fo^2^+2Fc^2^)/3'
_refine_ls_weighting_scheme calc
_refine_ls_wR_factor_gt 0.1044
_refine_ls_wR_factor_ref 0.1521
_reflns_number_gt 1708
_reflns_number_total 4321
_reflns_threshold_expression I>2\s(I)
_cod_data_source_file at2517.cif
_cod_data_source_block I
_cod_original_cell_volume 4257.2(7)
_cod_original_sg_symbol_H-M 'C 2/c'
_cod_original_formula_sum 'C24 H21 B1 N1 O6.5'
_cod_database_code 2216879
_cod_database_fobs_code 2216879

loop_
_symmetry_equiv_pos_as_xyz
'x, y, z'
'-x, y, -z+1/2'
'x+1/2, y+1/2, z'
'-x+1/2, y+1/2, -z+1/2'
'-x, -y, -z'
'x, -y, z-1/2'
'-x+1/2, -y+1/2, -z'
'x+1/2, -y+1/2, z-1/2'

loop_
_atom_site_type_symbol
_atom_site_label
_atom_site_fract_x
_atom_site_fract_y
_atom_site_fract_z
_atom_site_U_iso_or_equiv
_atom_site_adp_type
_atom_site_calc_flag
_atom_site_refinement_flags
_atom_site_occupancy
O O1 -0.01987(8) 0.4067(3) 0.37753(18) 0.0487(8) Uani d . 1
O O2 -0.03911(9) 0.2873(3) 0.5007(2) 0.0520(8) Uani d . 1
O O3 0.01354(9) 0.2159(3) 0.6392(2) 0.0643(9) Uani d . 1
O O4 -0.09425(8) 0.4084(3) 0.37123(19) 0.0474(7) Uani d . 1
O O5 -0.06167(9) 0.2000(3) 0.33692(19) 0.0498(8) Uani d . 1
O O6 -0.10420(9) 0.0190(3) 0.2734(2) 0.0608(9) Uani d . 1
C C1 0.02357(13) 0.3624(4) 0.4222(3) 0.0421(11) Uani d . 1
C C2 0.05411(13) 0.3882(4) 0.3807(3) 0.0443(11) Uani d . 1
H H2 0.0451 0.4358 0.3216 0.053 Uiso calc R 1
C C3 0.09922(13) 0.3435(4) 0.4264(3) 0.0423(11) Uani d . 1
C C4 0.13136(14) 0.3649(5) 0.3838(3) 0.0564(13) Uani d . 1
H H4 0.1230 0.4126 0.3249 0.068 Uiso calc R 1
C C5 0.17420(16) 0.3169(5) 0.4274(4) 0.0693(15) Uani d . 1
H H5 0.1947 0.3314 0.3976 0.083 Uiso calc R 1
C C6 0.18799(15) 0.2461(5) 0.5163(4) 0.0712(15) Uani d . 1
H H6 0.2175 0.2135 0.5452 0.085 Uiso calc R 1
C C7 0.15843(14) 0.2246(5) 0.5608(3) 0.0615(13) Uani d . 1
H H7 0.1679 0.1784 0.6205 0.074 Uiso calc R 1
C C8 0.11340(13) 0.2721(4) 0.5170(3) 0.0443(11) Uani d . 1
C C9 0.08061(13) 0.2483(4) 0.5579(3) 0.0457(11) Uani d . 1
H H9 0.0890 0.2026 0.6176 0.055 Uiso calc R 1
C C10 0.03693(13) 0.2910(4) 0.5115(3) 0.0398(10) Uani d . 1
C C11 0.00351(14) 0.2617(4) 0.5560(4) 0.0482(12) Uani d . 1
C C12 -0.13259(13) 0.3378(4) 0.3605(3) 0.0406(10) Uani d . 1
C C13 -0.16686(12) 0.4009(4) 0.3771(3) 0.0462(11) Uani d . 1
H H13 -0.1638 0.4923 0.3962 0.055 Uiso calc R 1
C C14 -0.20682(13) 0.3303(5) 0.3661(3) 0.0470(12) Uani d . 1
C C15 -0.24235(14) 0.3923(5) 0.3855(3) 0.0686(15) Uani d . 1
H H15 -0.2397 0.4828 0.4065 0.082 Uiso calc R 1
C C16 -0.28029(16) 0.3202(6) 0.3738(4) 0.0833(17) Uani d . 1
H H16 -0.3035 0.3628 0.3863 0.100 Uiso calc R 1
C C17 -0.28545(16) 0.1834(6) 0.3434(4) 0.0858(17) Uani d . 1
H H17 -0.3117 0.1356 0.3362 0.103 Uiso calc R 1
C C18 -0.25178(14) 0.1214(5) 0.3245(3) 0.0694(14) Uani d . 1
H H18 -0.2551 0.0304 0.3046 0.083 Uiso calc R 1
C C19 -0.21161(13) 0.1922(5) 0.3345(3) 0.0457(11) Uani d . 1
C C20 -0.17613(13) 0.1312(4) 0.3159(3) 0.0463(11) Uani d . 1
H H20 -0.1792 0.0412 0.2937 0.056 Uiso calc R 1
C C21 -0.13709(12) 0.2008(4) 0.3295(3) 0.0379(10) Uani d . 1
C C22 -0.10027(14) 0.1318(5) 0.3107(3) 0.0466(11) Uani d . 1
B B1 -0.05381(15) 0.3300(5) 0.3956(4) 0.0444(13) Uani d . 1
N N5 -0.06832(10) 0.8557(4) 0.1613(2) 0.0518(9) Uani d . 1
H H25A -0.0368 0.8299 0.1688 0.062 Uiso d R 1
H H25B -0.0619 0.9008 0.2225 0.062 Uiso d R 1
C C23 -0.09329(15) 0.7284(5) 0.1570(4) 0.0791(16) Uani d . 1
H H23A -0.0763 0.6713 0.2117 0.095 Uiso calc R 1
H H23B -0.0979 0.6813 0.0967 0.095 Uiso calc R 1
H H23C -0.1221 0.7494 0.1596 0.095 Uiso calc R 1
C C24 -0.09181(16) 0.9503(5) 0.0806(3) 0.0898(18) Uani d . 1
H H24A -0.0997 0.9036 0.0190 0.108 Uiso calc R 1
H H24B -0.0723 1.0261 0.0831 0.108 Uiso calc R 1
H H24C -0.1188 0.9833 0.0869 0.108 Uiso calc R 1
O O7 0.0000 0.0715(4) 0.2500 0.0849(15) Uani d SD 1
H H27 -0.0156(12) 0.1236(14) 0.271(3) 0.102 Uiso d D 1

loop_
_atom_site_aniso_label
_atom_site_aniso_U_11
_atom_site_aniso_U_22
_atom_site_aniso_U_33
_atom_site_aniso_U_12
_atom_site_aniso_U_13
_atom_site_aniso_U_23
O1 0.0322(16) 0.061(2) 0.0533(19) -0.0011(15) 0.0168(15) 0.0074(15)
O2 0.0364(16) 0.071(2) 0.053(2) -0.0023(16) 0.0217(15) 0.0056(17)
O3 0.0504(18) 0.088(3) 0.058(2) -0.0010(17) 0.0247(17) 0.0188(19)
O4 0.0370(16) 0.0427(19) 0.0651(19) -0.0031(14) 0.0226(15) -0.0049(15)
O5 0.0442(17) 0.047(2) 0.063(2) 0.0006(15) 0.0262(16) -0.0089(16)
O6 0.0632(19) 0.051(2) 0.078(2) 0.0015(17) 0.0375(17) -0.0150(18)
C1 0.037(3) 0.042(3) 0.048(3) -0.006(2) 0.017(2) 0.000(2)
C2 0.040(3) 0.050(3) 0.045(3) -0.008(2) 0.020(2) 0.000(2)
C3 0.038(3) 0.043(3) 0.049(3) -0.010(2) 0.019(2) -0.012(2)
C4 0.046(3) 0.067(3) 0.067(3) -0.013(3) 0.033(3) -0.011(3)
C5 0.052(3) 0.084(4) 0.088(4) -0.009(3) 0.045(3) -0.012(3)
C6 0.040(3) 0.076(4) 0.103(4) 0.001(3) 0.033(3) 0.001(3)
C7 0.043(3) 0.060(3) 0.079(3) 0.003(2) 0.020(3) 0.007(3)
C8 0.038(3) 0.042(3) 0.049(3) -0.004(2) 0.012(2) -0.003(2)
C9 0.046(3) 0.045(3) 0.049(3) -0.003(2) 0.021(2) 0.000(2)
C10 0.035(2) 0.040(3) 0.048(3) -0.005(2) 0.021(2) 0.001(2)
C11 0.046(3) 0.047(3) 0.056(3) -0.004(2) 0.024(3) -0.002(3)
C12 0.038(2) 0.038(3) 0.047(3) -0.001(2) 0.017(2) -0.002(2)
C13 0.040(2) 0.041(3) 0.060(3) 0.001(2) 0.021(2) -0.008(2)
C14 0.034(2) 0.054(3) 0.056(3) 0.005(2) 0.020(2) -0.003(2)
C15 0.047(3) 0.069(4) 0.100(4) 0.002(3) 0.039(3) -0.007(3)
C16 0.054(3) 0.085(5) 0.123(5) 0.004(3) 0.048(3) -0.006(4)
C17 0.049(3) 0.086(5) 0.133(5) -0.015(3) 0.046(3) -0.006(4)
C18 0.053(3) 0.070(4) 0.089(4) -0.011(3) 0.031(3) -0.004(3)
C19 0.035(2) 0.053(3) 0.050(3) -0.003(2) 0.018(2) 0.001(2)
C20 0.048(3) 0.045(3) 0.047(3) -0.002(2) 0.019(2) -0.005(2)
C21 0.033(2) 0.041(3) 0.040(3) 0.004(2) 0.014(2) 0.001(2)
C22 0.049(3) 0.045(3) 0.048(3) 0.001(3) 0.021(2) -0.002(2)
B1 0.027(3) 0.057(4) 0.050(3) -0.002(3) 0.017(3) 0.001(3)
N5 0.048(2) 0.056(2) 0.052(2) 0.006(2) 0.0200(19) -0.003(2)
C23 0.069(3) 0.074(4) 0.097(4) -0.020(3) 0.035(3) -0.026(3)
C24 0.106(4) 0.096(5) 0.065(4) 0.040(4) 0.029(3) 0.013(3)
O7 0.086(4) 0.060(3) 0.135(4) 0.000 0.071(3) 0.000

loop_
_atom_type_symbol
_atom_type_description
_atom_type_scat_dispersion_real
_atom_type_scat_dispersion_imag
_atom_type_scat_source
C C 0.0033 0.0016 'International Tables Vol C Tables 4.2.6.8 and 6.1.1.4'
H H 0.0000 0.0000 'International Tables Vol C Tables 4.2.6.8 and 6.1.1.4'
B B 0.0013 0.0007 'International Tables Vol C Tables 4.2.6.8 and 6.1.1.4'
N N 0.0061 0.0033 'International Tables Vol C Tables 4.2.6.8 and 6.1.1.4'
O O 0.0106 0.0060 'International Tables Vol C Tables 4.2.6.8 and 6.1.1.4'

loop_
_geom_angle_atom_site_label_1
_geom_angle_atom_site_label_2
_geom_angle_atom_site_label_3
_geom_angle
_geom_angle_publ_flag
C1 O1 B1 116.9(3) ?
C11 O2 B1 122.2(3) ?
C12 O4 B1 116.5(3) ?
C22 O5 B1 121.6(3) ?
O1 C1 C2 120.0(4) ?
O1 C1 C10 119.9(4) ?
C2 C1 C10 120.1(4) ?
C1 C2 C3 120.5(4) ?
C1 C2 H2 119.7 ?
C3 C2 H2 119.7 ?
C2 C3 C4 121.9(4) ?
C2 C3 C8 120.2(4) ?
C4 C3 C8 117.9(4) ?
C5 C4 C3 121.0(5) ?
C5 C4 H4 119.5 ?
C3 C4 H4 119.5 ?
C4 C5 C6 120.9(4) ?
C4 C5 H5 119.5 ?
C6 C5 H5 119.5 ?
C7 C6 C5 120.2(4) ?
C7 C6 H6 119.9 ?
C5 C6 H6 119.9 ?
C6 C7 C8 120.4(5) ?
C6 C7 H7 119.8 ?
C8 C7 H7 119.8 ?
C7 C8 C9 123.0(4) ?
C7 C8 C3 119.6(4) ?
C9 C8 C3 117.4(4) ?
C10 C9 C8 121.4(4) ?
C10 C9 H9 119.3 ?
C8 C9 H9 119.3 ?
C9 C10 C1 120.4(4) ?
C9 C10 C11 119.6(4) ?
C1 C10 C11 120.0(4) ?
O3 C11 O2 119.9(4) ?
O3 C11 C10 123.9(4) ?
O2 C11 C10 116.2(4) ?
C13 C12 O4 120.1(4) ?
C13 C12 C21 120.1(4) ?
O4 C12 C21 119.7(4) ?
C12 C13 C14 121.2(4) ?
C12 C13 H13 119.4 ?
C14 C13 H13 119.4 ?
C13 C14 C15 122.3(4) ?
C13 C14 C19 118.9(4) ?
C15 C14 C19 118.8(4) ?
C16 C15 C14 120.2(5) ?
C16 C15 H15 119.9 ?
C14 C15 H15 119.9 ?
C15 C16 C17 121.8(5) ?
C15 C16 H16 119.1 ?
C17 C16 H16 119.1 ?
C18 C17 C16 119.2(5) ?
C18 C17 H17 120.4 ?
C16 C17 H17 120.4 ?
C17 C18 C19 121.4(5) ?
C17 C18 H18 119.3 ?
C19 C18 H18 119.3 ?
C20 C19 C18 122.9(4) ?
C20 C19 C14 118.5(4) ?
C18 C19 C14 118.6(4) ?
C21 C20 C19 121.6(4) ?
C21 C20 H20 119.2 ?
C19 C20 H20 119.2 ?
C20 C21 C12 119.7(4) ?
C20 C21 C22 119.8(4) ?
C12 C21 C22 120.5(4) ?
O6 C22 O5 120.7(4) ?
O6 C22 C21 123.3(4) ?
O5 C22 C21 116.0(4) ?
O4 B1 O1 110.7(4) yes
O4 B1 O2 107.7(3) yes
O1 B1 O2 112.4(3) yes
O4 B1 O5 112.0(3) yes
O1 B1 O5 107.9(3) yes
O2 B1 O5 106.1(4) yes
C24 N5 C23 113.5(4) no
C24 N5 H25A 115.4 ?
C23 N5 H25A 107.4 ?
C24 N5 H25B 109.4 ?
C23 N5 H25B 110.4 ?
H25A N5 H25B 99.9 ?
N5 C23 H23A 109.5 ?
N5 C23 H23B 109.5 ?
H23A C23 H23B 109.5 ?
N5 C23 H23C 109.5 ?
H23A C23 H23C 109.5 ?
H23B C23 H23C 109.5 ?
N5 C24 H24A 109.5 ?
N5 C24 H24B 109.5 ?
H24A C24 H24B 109.5 ?
N5 C24 H24C 109.5 ?
H24A C24 H24C 109.5 ?
H24B C24 H24C 109.5 ?

loop_
_geom_bond_atom_site_label_1
_geom_bond_atom_site_label_2
_geom_bond_distance
_geom_bond_publ_flag
O1 C1 1.360(4) ?
O1 B1 1.427(5) yes
O2 C11 1.316(4) ?
O2 B1 1.496(5) yes
O3 C11 1.227(4) ?
O4 C12 1.363(4) ?
O4 B1 1.426(5) yes
O5 C22 1.324(4) ?
O5 B1 1.502(5) yes
O6 C22 1.216(4) ?
C1 C2 1.362(5) ?
C1 C10 1.404(5) ?
C2 C3 1.408(5) ?
C2 H2 0.9300 ?
C3 C4 1.412(5) ?
C3 C8 1.417(5) ?
C4 C5 1.355(6) ?
C4 H4 0.9300 ?
C5 C6 1.395(6) ?
C5 H5 0.9300 ?
C6 C7 1.360(5) ?
C6 H6 0.9300 ?
C7 C8 1.412(5) ?
C7 H7 0.9300 ?
C8 C9 1.416(5) ?
C9 C10 1.364(5) ?
C9 H9 0.9300 ?
C10 C11 1.482(5) ?
C12 C13 1.361(5) ?
C12 C21 1.405(5) ?
C13 C14 1.406(5) ?
C13 H13 0.9300 ?
C14 C15 1.412(5) ?
C14 C19 1.417(5) ?
C15 C16 1.356(6) ?
C15 H15 0.9300 ?
C16 C17 1.399(6) ?
C16 H16 0.9300 ?
C17 C18 1.355(6) ?
C17 H17 0.9300 ?
C18 C19 1.417(5) ?
C18 H18 0.9300 ?
C19 C20 1.400(5) ?
C20 C21 1.368(5) ?
C20 H20 0.9300 ?
C21 C22 1.473(5) ?
N5 C24 1.466(5) no
N5 C23 1.467(5) no
N5 H25A 1.0035 ?
N5 H25B 0.9530 ?
C23 H23A 0.9600 ?
C23 H23B 0.9600 ?
C23 H23C 0.9600 ?
C24 H24A 0.9600 ?
C24 H24B 0.9600 ?
C24 H24C 0.9600 ?
O7 H27 0.85(3) ?

loop_
_geom_hbond_atom_site_label_D
_geom_hbond_atom_site_label_H
_geom_hbond_atom_site_label_A
_geom_hbond_site_symmetry_A
_geom_hbond_distance_DH
_geom_hbond_distance_HA
_geom_hbond_distance_DA
_geom_hbond_angle_DHA
N5 H25A O3 6_565 1.00 1.88 2.849(4) 161.8
N5 H25B O6 1_565 0.95 2.12 2.839(4) 130.7
N5 H25B O3 5_566 0.95 2.33 2.871(4) 115.5
O7 H27 O5 . 0.85(3) 2.18(4) 3.010(3) 163.3(12)

loop_
_geom_torsion_atom_site_label_1
_geom_torsion_atom_site_label_2
_geom_torsion_atom_site_label_3
_geom_torsion_atom_site_label_4
_geom_torsion
B1 O1 C1 C2 152.4(4)
B1 O1 C1 C10 -28.0(5)
O1 C1 C2 C3 179.7(4)
C10 C1 C2 C3 0.1(6)
C1 C2 C3 C4 178.0(4)
C1 C2 C3 C8 -0.6(6)
C2 C3 C4 C5 -177.7(4)
C8 C3 C4 C5 1.0(6)
C3 C4 C5 C6 -0.7(7)
C4 C5 C6 C7 -0.2(8)
C5 C6 C7 C8 0.8(7)
C6 C7 C8 C9 177.5(4)
C6 C7 C8 C3 -0.5(6)
C2 C3 C8 C7 178.3(4)
C4 C3 C8 C7 -0.4(6)
C2 C3 C8 C9 0.2(6)
C4 C3 C8 C9 -178.5(4)
C7 C8 C9 C10 -177.3(4)
C3 C8 C9 C10 0.7(6)
C8 C9 C10 C1 -1.2(6)
C8 C9 C10 C11 178.9(4)
O1 C1 C10 C9 -178.8(4)
C2 C1 C10 C9 0.8(6)
O1 C1 C10 C11 1.1(6)
C2 C1 C10 C11 -179.3(4)
B1 O2 C11 O3 -173.9(4)
B1 O2 C11 C10 6.0(6)
C9 C10 C11 O3 9.7(6)
C1 C10 C11 O3 -170.2(4)
C9 C10 C11 O2 -170.2(4)
C1 C10 C11 O2 9.9(6)
B1 O4 C12 C13 153.2(4)
B1 O4 C12 C21 -28.6(5)
O4 C12 C13 C14 179.7(4)
C21 C12 C13 C14 1.5(6)
C12 C13 C14 C15 178.2(4)
C12 C13 C14 C19 -1.7(6)
C13 C14 C15 C16 180.0(4)
C19 C14 C15 C16 -0.2(7)
C14 C15 C16 C17 0.6(8)
C15 C16 C17 C18 -0.4(9)
C16 C17 C18 C19 -0.3(8)
C17 C18 C19 C20 179.8(5)
C17 C18 C19 C14 0.8(7)
C13 C14 C19 C20 0.2(6)
C15 C14 C19 C20 -179.6(4)
C13 C14 C19 C18 179.3(4)
C15 C14 C19 C18 -0.5(6)
C18 C19 C20 C21 -177.6(4)
C14 C19 C20 C21 1.4(6)
C19 C20 C21 C12 -1.7(6)
C19 C20 C21 C22 178.9(4)
C13 C12 C21 C20 0.2(6)
O4 C12 C21 C20 -178.1(3)
C13 C12 C21 C22 179.6(4)
O4 C12 C21 C22 1.4(5)
B1 O5 C22 O6 -171.3(4)
B1 O5 C22 C21 8.7(5)
C20 C21 C22 O6 8.0(6)
C12 C21 C22 O6 -171.4(4)
C20 C21 C22 O5 -172.0(4)
C12 C21 C22 O5 8.5(5)
C12 O4 B1 O1 163.5(3)
C12 O4 B1 O2 -73.2(4)
C12 O4 B1 O5 43.1(5)
C1 O1 B1 O4 161.8(3)
C1 O1 B1 O2 41.4(5)
C1 O1 B1 O5 -75.3(4)
C11 O2 B1 O4 -153.3(4)
C11 O2 B1 O1 -31.1(6)
C11 O2 B1 O5 86.6(4)
C22 O5 B1 O4 -34.1(5)
C22 O5 B1 O1 -156.1(3)
C22 O5 B1 O2 83.2(4)

loop_
_cod_related_entry_id
_cod_related_entry_database
_cod_related_entry_code
1 ChemSpider 21119743
